data_4518065
loop_
_publ_author_name
'Karlinskii, Bogdan Ya.'
'Kostyukovich, Alexander Yu.'
'Kucherov, Fedor A.'
'Galkin, Konstantin I.'
'Kozlov, Kirill S.'
'Ananikov, Valentine P.'

_publ_section_title
;
 Directing-Group-Free, Carbonyl Group-Promoted Catalytic C--H Arylation of
 Bio-Based Furans
;
_journal_issue 19
_journal_name_full 'ACS Catalysis'
_journal_page_first 11466
_journal_page_last 11480
_journal_paper_doi 10.1021/acscatal.0c02143
_journal_volume 10
_journal_year 2020
_chemical_formula_moiety 'C18 H12 O3'
_chemical_formula_sum 'C18 H12 O3'
_chemical_formula_weight 276.28
_space_group_crystal_system monoclinic
_space_group_IT_number 15
_space_group_name_Hall '-C 2yc'
_space_group_name_H-M_alt 'C 1 2/c 1'
_atom_sites_solution_hydrogens difmap
_atom_sites_solution_primary direct
_atom_sites_solution_secondary difmap
_audit_creation_method SHELXL-2018/3
_cell_angle_alpha 90
_cell_angle_beta 101.3160(10)
_cell_angle_gamma 90
_cell_formula_units_Z 8
_cell_length_a 12.3333(4)
_cell_length_b 11.1772(4)
_cell_length_c 19.7023(6)
_cell_measurement_reflns_used 7974
_cell_measurement_temperature 100(2)
_cell_measurement_theta_max 35.07
_cell_measurement_theta_min 2.48
_cell_volume 2663.20(15)
_computing_cell_refinement 'SAINT (Bruker, 2016)'
_computing_data_collection '<i>APEX3</i> (Bruker, 2016)'
_computing_data_reduction 'SAINT (Bruker, 2016)'
_computing_molecular_graphics
;
SHELXS-2013 (Sheldrick, Acta Cryst., 2015, A71, 3-8)
;
_computing_publication_material
;
SHELXS-2013 (Sheldrick, Acta Cryst., 2015, A71, 3-8)
;
_computing_structure_refinement
;
SHELXL-2018 (Sheldrick, Acta Cryst., 2015, C71, 3-8)
;
_computing_structure_solution
;
SHELXS-2013 (Sheldrick, Acta Cryst., 2015, A71, 3-8)
;
_diffrn_ambient_temperature 100(2)
_diffrn_detector_area_resol_mean 7.31
_diffrn_measured_fraction_theta_full 0.999
_diffrn_measured_fraction_theta_max 0.999
_diffrn_measurement_device_type 'Bruker AXS D8 QUEST, Photon III detector'
_diffrn_measurement_method '\w shutterless scans'
_diffrn_radiation_monochromator graphite
_diffrn_radiation_type MoK\a
_diffrn_radiation_wavelength 0.71073
_diffrn_reflns_av_R_equivalents 0.0679
_diffrn_reflns_av_unetI/netI 0.0422
_diffrn_reflns_Laue_measured_fraction_full 0.999
_diffrn_reflns_Laue_measured_fraction_max 0.999
_diffrn_reflns_limit_h_max 19
_diffrn_reflns_limit_h_min -19
_diffrn_reflns_limit_k_max 17
_diffrn_reflns_limit_k_min -17
_diffrn_reflns_limit_l_max 31
_diffrn_reflns_limit_l_min -31
_diffrn_reflns_number 41459
_diffrn_reflns_point_group_measured_fraction_full 0.999
_diffrn_reflns_point_group_measured_fraction_max 0.999
_diffrn_reflns_theta_full 25.242
_diffrn_reflns_theta_max 34.000
_diffrn_reflns_theta_min 2.481
_diffrn_source 'fine-focus sealed X-Ray tube'
_exptl_absorpt_coefficient_mu 0.094
_exptl_absorpt_correction_T_max 0.7474
_exptl_absorpt_correction_T_min 0.7191
_exptl_absorpt_correction_type multi-scan
_exptl_absorpt_process_details
;
 SADABS 2016/2: Krause, L., Herbst-Irmer, R., Sheldrick G.M. & Stalke D.,
 J. Appl. Cryst. 48 (2015) 3-10
;
_exptl_crystal_colour colourless
_exptl_crystal_density_diffrn 1.378
_exptl_crystal_density_method 'not measured'
_exptl_crystal_description block
_exptl_crystal_F_000 1152
_exptl_crystal_size_max 0.40
_exptl_crystal_size_mid 0.19
_exptl_crystal_size_min 0.15
_refine_diff_density_max 0.459
_refine_diff_density_min -0.261
_refine_diff_density_rms 0.058
_refine_ls_extinction_method none
_refine_ls_goodness_of_fit_ref 1.017
_refine_ls_hydrogen_treatment refall
_refine_ls_matrix_type full
_refine_ls_number_parameters 238
_refine_ls_number_reflns 5431
_refine_ls_number_restraints 0
_refine_ls_restrained_S_all 1.017
_refine_ls_R_factor_all 0.0802
_refine_ls_R_factor_gt 0.0501
_refine_ls_shift/su_max 0.001
_refine_ls_shift/su_mean 0.000
_refine_ls_structure_factor_coef Fsqd
_refine_ls_weighting_details 'w=1/[\s^2^(Fo^2^)+(0.0577P)^2^+1.7684P] where P=(Fo^2^+2Fc^2^)/3'
_refine_ls_weighting_scheme calc
_refine_ls_wR_factor_gt 0.1143
_refine_ls_wR_factor_ref 0.1334
_reflns_Friedel_coverage 0.000
_reflns_number_gt 3908
_reflns_number_total 5431
_reflns_threshold_expression 'I > 2\s(I)'
_cod_data_source_file cs0c02143_si_003.cif
_cod_data_source_block 4
_cod_depositor_comments 'Adding full bibliography for 4518064--4518066.cif.'
_cod_original_sg_symbol_H-M 'C 2/c'
_cod_database_code 4518065
_shelx_shelxl_version_number 2018/3
_shelx_space_group_comment
;
The symmetry employed for this shelxl refinement is uniquely defined
by the following loop, which should always be used as a source of
symmetry information in preference to the above space-group names.
They are only intended as comments.
;
_shelx_estimated_absorpt_t_min 0.963
_shelx_estimated_absorpt_t_max 0.986

loop_
_space_group_symop_operation_xyz
'x, y, z'
'-x, y, -z+1/2'
'x+1/2, y+1/2, z'
'-x+1/2, y+1/2, -z+1/2'
'-x, -y, -z'
'x, -y, z-1/2'
'-x+1/2, -y+1/2, -z'
'x+1/2, -y+1/2, z-1/2'

loop_
_atom_site_label
_atom_site_type_symbol
_atom_site_fract_x
_atom_site_fract_y
_atom_site_fract_z
_atom_site_U_iso_or_equiv
_atom_site_adp_type
_atom_site_occupancy
_atom_site_site_symmetry_order
_atom_site_calc_flag
_atom_site_refinement_flags_posn
_atom_site_refinement_flags_adp
_atom_site_refinement_flags_occupancy
_atom_site_disorder_assembly
_atom_site_disorder_group
O1 O 0.80031(8) 0.38932(8) 0.45538(5) 0.0274(2) Uani 1 1 d . . . . .
C1 C 0.75997(10) 0.40567(10) 0.50612(6) 0.0212(2) Uani 1 1 d . . . . .
H1 H 0.7693(12) 0.3482(14) 0.5454(8) 0.020(4) Uiso 1 1 d . . . . .
C2 C 0.69422(9) 0.51042(9) 0.51572(6) 0.0179(2) Uani 1 1 d . . . . .
C3 C 0.64974(9) 0.54725(9) 0.57093(6) 0.01681(19) Uani 1 1 d . . . . .
C4 C 0.60410(9) 0.66362(9) 0.55259(6) 0.0169(2) Uani 1 1 d . . . . .
C5 C 0.62426(9) 0.68711(9) 0.48778(6) 0.0174(2) Uani 1 1 d . . . . .
O2 O 0.67945(7) 0.59472(7) 0.46444(4) 0.01826(16) Uani 1 1 d . . . . .
C6 C 0.59410(10) 0.78949(10) 0.44246(6) 0.0190(2) Uani 1 1 d . . . . .
H6 H 0.5450(13) 0.8473(14) 0.4599(8) 0.023(4) Uiso 1 1 d . . . . .
O3 O 0.62531(8) 0.80486(8) 0.38850(4) 0.02284(18) Uani 1 1 d . . . . .
C7 C 0.65443(9) 0.48630(10) 0.63768(6) 0.0180(2) Uani 1 1 d . . . . .
C8 C 0.62637(10) 0.36609(10) 0.64073(7) 0.0226(2) Uani 1 1 d . . . . .
H8 H 0.6039(14) 0.3210(15) 0.5972(9) 0.029(4) Uiso 1 1 d . . . . .
C9 C 0.63051(11) 0.31130(12) 0.70461(8) 0.0279(3) Uani 1 1 d . . . . .
H9 H 0.6110(14) 0.2270(16) 0.7055(9) 0.034(4) Uiso 1 1 d . . . . .
C10 C 0.66399(11) 0.37481(13) 0.76516(7) 0.0286(3) Uani 1 1 d . . . . .
H10 H 0.6679(14) 0.3367(15) 0.8102(9) 0.030(4) Uiso 1 1 d . . . . .
C11 C 0.69354(11) 0.49455(12) 0.76238(7) 0.0254(2) Uani 1 1 d . . . . .
H11 H 0.7213(14) 0.5376(16) 0.8056(9) 0.034(4) Uiso 1 1 d . . . . .
C12 C 0.68796(10) 0.55051(10) 0.69905(6) 0.0204(2) Uani 1 1 d . . . . .
H12 H 0.7075(14) 0.6355(15) 0.6954(8) 0.028(4) Uiso 1 1 d . . . . .
C13 C 0.54751(9) 0.74356(10) 0.59366(6) 0.0177(2) Uani 1 1 d . . . . .
C14 C 0.46555(10) 0.69915(11) 0.62688(6) 0.0228(2) Uani 1 1 d . . . . .
H14 H 0.4458(14) 0.6128(15) 0.6230(8) 0.029(4) Uiso 1 1 d . . . . .
C15 C 0.41176(11) 0.77604(14) 0.66448(7) 0.0286(3) Uani 1 1 d . . . . .
H15 H 0.3546(15) 0.7452(16) 0.6874(9) 0.036(5) Uiso 1 1 d . . . . .
C16 C 0.43812(11) 0.89664(13) 0.66909(7) 0.0287(3) Uani 1 1 d . . . . .
H16 H 0.4002(14) 0.9505(16) 0.6946(9) 0.032(4) Uiso 1 1 d . . . . .
C17 C 0.52012(11) 0.94067(11) 0.63728(6) 0.0252(2) Uani 1 1 d . . . . .
H17 H 0.5405(14) 1.0251(15) 0.6416(9) 0.032(4) Uiso 1 1 d . . . . .
C18 C 0.57592(10) 0.86438(10) 0.60027(6) 0.0206(2) Uani 1 1 d . . . . .
H18 H 0.6351(13) 0.8954(14) 0.5791(8) 0.024(4) Uiso 1 1 d . . . . .

loop_
_atom_site_aniso_label
_atom_site_aniso_U_11
_atom_site_aniso_U_22
_atom_site_aniso_U_33
_atom_site_aniso_U_23
_atom_site_aniso_U_13
_atom_site_aniso_U_12
O1 0.0351(5) 0.0213(4) 0.0282(5) -0.0040(3) 0.0118(4) 0.0034(3)
C1 0.0247(5) 0.0149(4) 0.0234(5) -0.0026(4) 0.0034(4) 0.0008(4)
C2 0.0213(5) 0.0135(4) 0.0186(5) 0.0005(4) 0.0034(4) -0.0005(4)
C3 0.0175(4) 0.0137(4) 0.0190(5) -0.0001(3) 0.0029(4) -0.0012(3)
C4 0.0169(4) 0.0154(4) 0.0186(5) 0.0001(4) 0.0039(4) 0.0000(3)
C5 0.0194(5) 0.0152(4) 0.0183(5) -0.0004(4) 0.0053(4) 0.0008(4)
O2 0.0235(4) 0.0147(3) 0.0172(4) -0.0007(3) 0.0056(3) 0.0013(3)
C6 0.0224(5) 0.0165(4) 0.0179(5) -0.0001(4) 0.0036(4) 0.0002(4)
O3 0.0309(4) 0.0198(4) 0.0190(4) 0.0008(3) 0.0079(3) -0.0010(3)
C7 0.0165(4) 0.0166(4) 0.0211(5) 0.0031(4) 0.0044(4) 0.0011(3)
C8 0.0206(5) 0.0189(5) 0.0284(6) 0.0030(4) 0.0051(4) -0.0022(4)
C9 0.0255(6) 0.0227(5) 0.0368(7) 0.0115(5) 0.0090(5) -0.0004(4)
C10 0.0277(6) 0.0331(6) 0.0274(6) 0.0139(5) 0.0112(5) 0.0052(5)
C11 0.0264(6) 0.0305(6) 0.0203(5) 0.0037(5) 0.0070(4) 0.0057(5)
C12 0.0219(5) 0.0201(5) 0.0200(5) 0.0026(4) 0.0062(4) 0.0030(4)
C13 0.0175(4) 0.0181(4) 0.0176(5) 0.0013(4) 0.0040(4) 0.0035(4)
C14 0.0191(5) 0.0268(6) 0.0232(6) 0.0046(4) 0.0058(4) 0.0037(4)
C15 0.0207(5) 0.0416(7) 0.0251(6) 0.0047(5) 0.0085(5) 0.0097(5)
C16 0.0257(6) 0.0389(7) 0.0211(6) -0.0032(5) 0.0036(5) 0.0148(5)
C17 0.0294(6) 0.0235(5) 0.0212(5) -0.0034(4) 0.0010(5) 0.0092(5)
C18 0.0238(5) 0.0192(5) 0.0191(5) -0.0007(4) 0.0049(4) 0.0034(4)

loop_
_atom_type_symbol
_atom_type_description
_atom_type_scat_dispersion_real
_atom_type_scat_dispersion_imag
_atom_type_scat_source
C C 0.0033 0.0016 'International Tables Vol C Tables 4.2.6.8 and 6.1.1.4'
H H 0.0000 0.0000 'International Tables Vol C Tables 4.2.6.8 and 6.1.1.4'
O O 0.0106 0.0060 'International Tables Vol C Tables 4.2.6.8 and 6.1.1.4'

loop_
_geom_angle_atom_site_label_1
_geom_angle_atom_site_label_2
_geom_angle_atom_site_label_3
_geom_angle
_geom_angle_site_symmetry_1
_geom_angle_site_symmetry_3
_geom_angle_publ_flag
O1 C1 C2 123.77(11) . . ?
O1 C1 H1 122.7(8) . . ?
C2 C1 H1 113.5(8) . . ?
O2 C2 C3 111.26(9) . . ?
O2 C2 C1 117.02(10) . . ?
C3 C2 C1 131.47(11) . . ?
C2 C3 C4 105.67(9) . . ?
C2 C3 C7 128.08(10) . . ?
C4 C3 C7 126.09(10) . . ?
C5 C4 C3 105.89(9) . . ?
C5 C4 C13 125.99(10) . . ?
C3 C4 C13 128.12(10) . . ?
O2 C5 C4 111.21(9) . . ?
O2 C5 C6 118.21(9) . . ?
C4 C5 C6 130.56(10) . . ?
C5 O2 C2 105.97(8) . . ?
O3 C6 C5 124.28(11) . . ?
O3 C6 H6 122.1(9) . . ?
C5 C6 H6 113.6(9) . . ?
C8 C7 C12 119.50(11) . . ?
C8 C7 C3 121.26(11) . . ?
C12 C7 C3 119.24(10) . . ?
C9 C8 C7 119.91(12) . . ?
C9 C8 H8 121.1(10) . . ?
C7 C8 H8 119.0(10) . . ?
C10 C9 C8 120.48(12) . . ?
C10 C9 H9 121.0(10) . . ?
C8 C9 H9 118.5(10) . . ?
C9 C10 C11 119.81(12) . . ?
C9 C10 H10 121.0(10) . . ?
C11 C10 H10 119.2(10) . . ?
C12 C11 C10 120.19(12) . . ?
C12 C11 H11 120.6(10) . . ?
C10 C11 H11 119.2(10) . . ?
C11 C12 C7 120.10(11) . . ?
C11 C12 H12 122.0(10) . . ?
C7 C12 H12 117.9(10) . . ?
C18 C13 C14 119.43(11) . . ?
C18 C13 C4 120.14(10) . . ?
C14 C13 C4 120.43(10) . . ?
C15 C14 C13 119.72(12) . . ?
C15 C14 H14 120.4(10) . . ?
C13 C14 H14 119.8(9) . . ?
C16 C15 C14 120.51(12) . . ?
C16 C15 H15 119.8(11) . . ?
C14 C15 H15 119.7(11) . . ?
C17 C16 C15 120.03(12) . . ?
C17 C16 H16 119.2(10) . . ?
C15 C16 H16 120.8(10) . . ?
C16 C17 C18 120.13(12) . . ?
C16 C17 H17 120.3(10) . . ?
C18 C17 H17 119.5(10) . . ?
C17 C18 C13 120.14(12) . . ?
C17 C18 H18 119.8(9) . . ?
C13 C18 H18 120.0(9) . . ?

loop_
_geom_bond_atom_site_label_1
_geom_bond_atom_site_label_2
_geom_bond_distance
_geom_bond_site_symmetry_2
_geom_bond_publ_flag
O1 C1 1.2145(15) . ?
C1 C2 1.4576(15) . ?
C1 H1 0.995(15) . ?
C2 O2 1.3674(13) . ?
C2 C3 1.3739(15) . ?
C3 C4 1.4351(15) . ?
C3 C7 1.4722(15) . ?
C4 C5 1.3732(15) . ?
C4 C13 1.4703(15) . ?
C5 O2 1.3654(13) . ?
C5 C6 1.4542(15) . ?
C6 O3 1.2118(14) . ?
C6 H6 0.992(15) . ?
C7 C8 1.3917(15) . ?
C7 C12 1.3970(17) . ?
C8 C9 1.3914(18) . ?
C8 H8 0.986(17) . ?
C9 C10 1.380(2) . ?
C9 H9 0.974(18) . ?
C10 C11 1.3910(19) . ?
C10 H10 0.978(17) . ?
C11 C12 1.3853(17) . ?
C11 H11 0.980(17) . ?
C12 H12 0.986(16) . ?
C13 C18 1.3948(16) . ?
C13 C14 1.3986(16) . ?
C14 C15 1.3858(18) . ?
C14 H14 0.994(17) . ?
C15 C16 1.385(2) . ?
C15 H15 0.972(17) . ?
C16 C17 1.381(2) . ?
C16 H16 0.962(17) . ?
C17 C18 1.3890(16) . ?
C17 H17 0.976(17) . ?
C18 H18 0.973(16) . ?

loop_
_geom_torsion_atom_site_label_1
_geom_torsion_atom_site_label_2
_geom_torsion_atom_site_label_3
_geom_torsion_atom_site_label_4
_geom_torsion
_geom_torsion_site_symmetry_1
_geom_torsion_site_symmetry_2
_geom_torsion_site_symmetry_3
_geom_torsion_site_symmetry_4
_geom_torsion_publ_flag
O1 C1 C2 O2 -0.91(17) . . . . ?
O1 C1 C2 C3 -174.64(12) . . . . ?
O2 C2 C3 C4 -0.19(12) . . . . ?
C1 C2 C3 C4 173.82(12) . . . . ?
O2 C2 C3 C7 -175.79(10) . . . . ?
C1 C2 C3 C7 -1.8(2) . . . . ?
C2 C3 C4 C5 0.31(12) . . . . ?
C7 C3 C4 C5 176.02(10) . . . . ?
C2 C3 C4 C13 -179.41(11) . . . . ?
C7 C3 C4 C13 -3.70(18) . . . . ?
C3 C4 C5 O2 -0.33(12) . . . . ?
C13 C4 C5 O2 179.40(10) . . . . ?
C3 C4 C5 C6 177.90(11) . . . . ?
C13 C4 C5 C6 -2.4(2) . . . . ?
C4 C5 O2 C2 0.22(12) . . . . ?
C6 C5 O2 C2 -178.26(10) . . . . ?
C3 C2 O2 C5 -0.01(12) . . . . ?
C1 C2 O2 C5 -174.97(10) . . . . ?
O2 C5 C6 O3 -8.75(17) . . . . ?
C4 C5 C6 O3 173.12(12) . . . . ?
C2 C3 C7 C8 -49.87(17) . . . . ?
C4 C3 C7 C8 135.38(12) . . . . ?
C2 C3 C7 C12 129.99(13) . . . . ?
C4 C3 C7 C12 -44.76(16) . . . . ?
C12 C7 C8 C9 0.82(17) . . . . ?
C3 C7 C8 C9 -179.32(11) . . . . ?
C7 C8 C9 C10 -1.04(19) . . . . ?
C8 C9 C10 C11 0.2(2) . . . . ?
C9 C10 C11 C12 0.90(19) . . . . ?
C10 C11 C12 C7 -1.11(18) . . . . ?
C8 C7 C12 C11 0.25(17) . . . . ?
C3 C7 C12 C11 -179.62(11) . . . . ?
C5 C4 C13 C18 -46.53(17) . . . . ?
C3 C4 C13 C18 133.14(12) . . . . ?
C5 C4 C13 C14 134.00(12) . . . . ?
C3 C4 C13 C14 -46.33(17) . . . . ?
C18 C13 C14 C15 1.56(17) . . . . ?
C4 C13 C14 C15 -178.97(11) . . . . ?
C13 C14 C15 C16 0.37(19) . . . . ?
C14 C15 C16 C17 -1.4(2) . . . . ?
C15 C16 C17 C18 0.39(19) . . . . ?
C16 C17 C18 C13 1.56(18) . . . . ?
C14 C13 C18 C17 -2.53(17) . . . . ?
C4 C13 C18 C17 178.00(11) . . . . ?
